data_2224132
loop_
_publ_author_name
'Li, Yang'
'Shi, Qi'
'Slawin, Alexandra M. Z.'
'Woollins, J. Derek'
'Dong, Jinxiang'

_publ_section_title
;
 Tris(ethylenediamine)zinc(II) hexafluoridosilicate
;
_journal_coeditor_code BT5123
_journal_issue 12
_journal_name_full 'Acta Crystallographica Section E'
_journal_page_first m1522
_journal_paper_doi 10.1107/S1600536809045693
_journal_volume 65
_journal_year 2009
_chemical_formula_iupac '[Zn (C2 H8 N2)3] (Si F6)'
_chemical_formula_moiety 'C6 H24 N6 Zn 2+, F6 Si 2-'
_chemical_formula_sum 'C6 H24 F6 N6 Si Zn'
_chemical_formula_weight 387.77
_chemical_name_systematic
;
Tris(ethylenediamine)zinc(II) hexafluoridosilicate
;
_space_group_IT_number 182
_symmetry_cell_setting trigonal
_symmetry_space_group_name_Hall 'P 6c 2c'
_symmetry_space_group_name_H-M 'P 63 2 2'
_atom_sites_solution_hydrogens geom
_atom_sites_solution_primary direct
_atom_sites_solution_secondary difmap
_audit_creation_method SHELXL-97
_cell_angle_alpha 90.00
_cell_angle_beta 90.00
_cell_angle_gamma 120.00
_cell_formula_units_Z 2
_cell_length_a 9.192(2)
_cell_length_b 9.192(2)
_cell_length_c 9.755(3)
_cell_measurement_reflns_used 1402
_cell_measurement_temperature 93(2)
_cell_measurement_theta_max 54.62
_cell_measurement_theta_min 6.61
_cell_volume 713.8(3)
_computing_cell_refinement 'CrystalClear (Rigaku, 2004)'
_computing_data_collection 'CrystalClear (Rigaku, 2004)'
_computing_data_reduction 'CrystalClear (Rigaku, 2004)'
_computing_molecular_graphics 'PLATON (Spek, 2009)'
_computing_publication_material 'SHELXTL (Sheldrick, 2008)'
_computing_structure_refinement 'SHELXL97 (Sheldrick, 2008)'
_computing_structure_solution 'SHELXS97 (Sheldrick, 2008)'
_diffrn_ambient_temperature 93(2)
_diffrn_detector_area_resol_mean 0.83
_diffrn_measured_fraction_theta_full 0.993
_diffrn_measured_fraction_theta_max 0.965
_diffrn_measurement_device_type 'Rigaku Mercury CCD'
_diffrn_measurement_method \w
_diffrn_radiation_monochromator confocal
_diffrn_radiation_source 'rotating anode'
_diffrn_radiation_type MoK\a
_diffrn_radiation_wavelength 0.71073
_diffrn_reflns_av_R_equivalents 0.0452
_diffrn_reflns_av_sigmaI/netI 0.0339
_diffrn_reflns_limit_h_max 11
_diffrn_reflns_limit_h_min -10
_diffrn_reflns_limit_k_max 11
_diffrn_reflns_limit_k_min -10
_diffrn_reflns_limit_l_max 9
_diffrn_reflns_limit_l_min -11
_diffrn_reflns_number 4809
_diffrn_reflns_theta_full 25.00
_diffrn_reflns_theta_max 27.36
_diffrn_reflns_theta_min 3.30
_diffrn_standards_number 0
_exptl_absorpt_coefficient_mu 1.872
_exptl_absorpt_correction_T_max 0.8349
_exptl_absorpt_correction_T_min 0.8349
_exptl_absorpt_correction_type multi-scan
_exptl_absorpt_process_details '(CrystalClear; Rigaku, 2004)'
_exptl_crystal_colour Colorless
_exptl_crystal_density_diffrn 1.804
_exptl_crystal_density_method 'not measured'
_exptl_crystal_description Prism
_exptl_crystal_F_000 400
_exptl_crystal_size_max 0.10
_exptl_crystal_size_mid 0.10
_exptl_crystal_size_min 0.10
_refine_diff_density_max 0.511
_refine_diff_density_min -0.384
_refine_ls_abs_structure_details 'Flack (1983), 177 Friedel pairs'
_refine_ls_abs_structure_Flack 0.01(3)
_refine_ls_extinction_method none
_refine_ls_goodness_of_fit_ref 1.114
_refine_ls_hydrogen_treatment constr
_refine_ls_matrix_type full
_refine_ls_number_parameters 32
_refine_ls_number_reflns 534
_refine_ls_number_restraints 0
_refine_ls_restrained_S_all 1.114
_refine_ls_R_factor_all 0.0294
_refine_ls_R_factor_gt 0.0268
_refine_ls_shift/su_max 0.000
_refine_ls_shift/su_mean 0.000
_refine_ls_structure_factor_coef Fsqd
_refine_ls_weighting_details 'calc w=1/[\s^2^(Fo^2^)+(0.0158P)^2^+0.5912P] where P=(Fo^2^+2Fc^2^)/3'
_refine_ls_weighting_scheme calc
_refine_ls_wR_factor_gt 0.0581
_refine_ls_wR_factor_ref 0.0589
_reflns_number_gt 499
_reflns_number_total 534
_reflns_threshold_expression I>2\s(I)
_cod_data_source_file bt5123.cif
_cod_data_source_block I
_cod_depositor_comments
;
The following automatic conversions were performed:
'_exptl_absorpt_correction_type' value 'Multi-scan' changed to
'multi-scan' according to
'/home/saulius/struct/CIF-dictionaries/cif_core.dic' dictionary named
'cif_core.dic' version 2.4.1 from 2010-06-29.

Automatic conversion script
Id: cif_fix_enum 1527 2010-12-29 10:47:43Z saulius 

The following automatic conversions were performed:

'_exptl_absorpt_correction_type' value 'Multi-scan' changed to
'multi-scan' according to
/home/saulius/struct/CIF-dictionaries/cif_core.dic dictionary named
'cif_core.dic' version 2.4.1 from 2010-06-29.

Automatic conversion script
Id: cif_fix_values 1715 2011-07-08 13:25:40Z adriana 
;
_cod_database_code 2224132
_cod_database_fobs_code 2224132

loop_
_symmetry_equiv_pos_as_xyz
'x, y, z'
'x-y, x, z+1/2'
'-y, x-y, z'
'-x, -y, z+1/2'
'-x+y, -x, z'
'y, -x+y, z+1/2'
'-y, -x, -z+1/2'
'x-y, -y, -z'
'x, x-y, -z+1/2'
'y, x, -z'
'-x+y, y, -z+1/2'
'-x, -x+y, -z'

loop_
_atom_site_type_symbol
_atom_site_label
_atom_site_fract_x
_atom_site_fract_y
_atom_site_fract_z
_atom_site_U_iso_or_equiv
_atom_site_adp_type
_atom_site_calc_flag
_atom_site_refinement_flags
_atom_site_occupancy
_atom_site_disorder_assembly
_atom_site_disorder_group
Si Si1 0.3333 0.6667 0.7500 0.0135(3) Uani d S 1 . .
F F1 0.48288(18) 0.6657(2) 0.85081(14) 0.0250(3) Uani d . 1 . .
Zn Zn1 0.6667 0.3333 0.7500 0.01508(18) Uani d S 1 . .
N N1 0.8544(2) 0.5434(2) 0.87149(19) 0.0191(4) Uani d . 1 . .
H H1A 0.8277 0.5243 0.9631 0.023 Uiso calc R 1 . .
H H1B 0.9584 0.5539 0.8589 0.023 Uiso calc R 1 . .
C C1 0.8584(4) 0.6997(3) 0.8277(2) 0.0222(5) Uani d . 1 . .
H H2A 0.9655 0.7986 0.8566 0.027 Uiso calc R 1 . .
H H2B 0.7651 0.7070 0.8716 0.027 Uiso calc R 1 . .

loop_
_atom_site_aniso_label
_atom_site_aniso_U_11
_atom_site_aniso_U_22
_atom_site_aniso_U_33
_atom_site_aniso_U_12
_atom_site_aniso_U_13
_atom_site_aniso_U_23
Si1 0.0151(4) 0.0151(4) 0.0102(7) 0.0076(2) 0.000 0.000
F1 0.0260(7) 0.0352(8) 0.0183(7) 0.0186(7) -0.0057(6) -0.0011(7)
Zn1 0.0169(2) 0.0169(2) 0.0115(3) 0.00843(11) 0.000 0.000
N1 0.0185(10) 0.0240(11) 0.0137(11) 0.0097(9) -0.0018(8) 0.0003(8)
C1 0.0234(13) 0.0195(11) 0.0225(12) 0.0099(13) -0.0031(12) -0.0037(8)

loop_
_atom_type_symbol
_atom_type_description
_atom_type_scat_dispersion_real
_atom_type_scat_dispersion_imag
_atom_type_scat_source
C C 0.0033 0.0016 'International Tables Vol C Tables 4.2.6.8 and 6.1.1.4'
Si Si 0.0817 0.0704 'International Tables Vol C Tables 4.2.6.8 and 6.1.1.4'
Zn Zn 0.2839 1.4301 'International Tables Vol C Tables 4.2.6.8 and 6.1.1.4'
H H 0.0000 0.0000 'International Tables Vol C Tables 4.2.6.8 and 6.1.1.4'
F F 0.0171 0.0103 'International Tables Vol C Tables 4.2.6.8 and 6.1.1.4'
N N 0.0061 0.0033 'International Tables Vol C Tables 4.2.6.8 and 6.1.1.4'

loop_
_geom_angle_atom_site_label_1
_geom_angle_atom_site_label_2
_geom_angle_atom_site_label_3
_geom_angle_site_symmetry_1
_geom_angle_site_symmetry_3
_geom_angle
_geom_angle_publ_flag
F1 Si1 F1 11_556 3_665 90.69(10) ?
F1 Si1 F1 11_556 9_566 89.68(7) ?
F1 Si1 F1 3_665 9_566 89.95(10) ?
F1 Si1 F1 11_556 5_565 89.95(10) ?
F1 Si1 F1 3_665 5_565 89.68(7) ?
F1 Si1 F1 9_566 5_565 179.47(11) ?
F1 Si1 F1 11_556 . 179.47(11) ?
F1 Si1 F1 3_665 . 89.68(7) ?
F1 Si1 F1 9_566 . 90.69(10) ?
F1 Si1 F1 5_565 . 89.68(7) ?
F1 Si1 F1 11_556 7_666 89.68(7) ?
F1 Si1 F1 3_665 7_666 179.47(11) ?
F1 Si1 F1 9_566 7_666 89.68(7) ?
F1 Si1 F1 5_565 7_666 90.69(10) ?
F1 Si1 F1 . 7_666 89.95(10) ?
N1 Zn1 N1 9_556 5_665 80.19(10) ?
N1 Zn1 N1 9_556 . 93.74(11) ?
N1 Zn1 N1 5_665 . 93.40(7) ?
N1 Zn1 N1 9_556 7_666 93.40(7) ?
N1 Zn1 N1 5_665 7_666 93.74(11) ?
N1 Zn1 N1 . 7_666 170.67(11) ?
N1 Zn1 N1 9_556 11_656 93.40(7) ?
N1 Zn1 N1 5_665 11_656 170.67(11) ?
N1 Zn1 N1 . 11_656 80.19(10) ?
N1 Zn1 N1 7_666 11_656 93.40(7) ?
N1 Zn1 N1 9_556 3_655 170.67(11) ?
N1 Zn1 N1 5_665 3_655 93.40(7) ?
N1 Zn1 N1 . 3_655 93.40(7) ?
N1 Zn1 N1 7_666 3_655 80.19(10) ?
N1 Zn1 N1 11_656 3_655 93.74(11) ?
C1 N1 Zn1 . . 109.01(14) ?
C1 N1 H1A . . 109.9 ?
Zn1 N1 H1A . . 109.9 ?
C1 N1 H1B . . 109.9 ?
Zn1 N1 H1B . . 109.9 ?
H1A N1 H1B . . 108.3 ?
N1 C1 C1 . 11_656 109.52(17) ?
N1 C1 H2A . . 109.8 ?
C1 C1 H2A 11_656 . 109.8 ?
N1 C1 H2B . . 109.8 ?
C1 C1 H2B 11_656 . 109.8 ?
H2A C1 H2B . . 108.2 ?

loop_
_geom_bond_atom_site_label_1
_geom_bond_atom_site_label_2
_geom_bond_site_symmetry_2
_geom_bond_distance
_geom_bond_publ_flag
Si1 F1 11_556 1.6938(13) ?
Si1 F1 3_665 1.6938(13) ?
Si1 F1 9_566 1.6938(14) ?
Si1 F1 5_565 1.6938(14) ?
Si1 F1 . 1.6938(13) ?
Si1 F1 7_666 1.6938(13) ?
Zn1 N1 9_556 2.1863(19) ?
Zn1 N1 5_665 2.1863(19) ?
Zn1 N1 . 2.186(2) ?
Zn1 N1 7_666 2.186(2) ?
Zn1 N1 11_656 2.1863(19) ?
Zn1 N1 3_655 2.1863(19) ?
N1 C1 . 1.482(3) ?
N1 H1A . 0.9200 ?
N1 H1B . 0.9200 ?
C1 C1 11_656 1.523(4) ?
C1 H2A . 0.9900 ?
C1 H2B . 0.9900 ?

loop_
_geom_hbond_atom_site_label_D
_geom_hbond_atom_site_label_H
_geom_hbond_atom_site_label_A
_geom_hbond_site_symmetry_A
_geom_hbond_distance_DH
_geom_hbond_distance_HA
_geom_hbond_distance_DA
_geom_hbond_angle_DHA
N1 H1A F1 10_557 0.92 2.26 3.113(3) 154.7
N1 H1A F1 8_667 0.92 2.49 3.239(3) 139.1
N1 H1B F1 5_665 0.92 2.25 3.153(3) 166.2

loop_
_geom_torsion_atom_site_label_1
_geom_torsion_atom_site_label_2
_geom_torsion_atom_site_label_3
_geom_torsion_atom_site_label_4
_geom_torsion_site_symmetry_1
_geom_torsion_site_symmetry_2
_geom_torsion_site_symmetry_3
_geom_torsion_site_symmetry_4
_geom_torsion
_geom_torsion_publ_flag
N1 Zn1 N1 C1 9_556 . . . 106.99(17) ?
N1 Zn1 N1 C1 5_665 . . . -172.64(16) ?
N1 Zn1 N1 C1 11_656 . . . 14.19(13) ?
N1 Zn1 N1 C1 3_655 . . . -79.03(19) ?
Zn1 N1 C1 C1 . . . 11_656 -39.9(3) ?
